data_1573707
_journal_paper_doi 10.1039/D4SC08530B
_chemical_formula_moiety 'C14 H13 N3 S'
_chemical_formula_sum 'C14 H13 N3 S'
_chemical_formula_weight 255.33
_space_group_crystal_system triclinic
_space_group_IT_number 2
_space_group_name_Hall '-P 1'
_space_group_name_H-M_alt 'P -1'
_atom_sites_solution_hydrogens mixed
_atom_sites_solution_primary direct
_audit_creation_method
;FinalCif V136 by Daniel Kratzert, Freiburg 2024, 
https://dkratzert.de/finalcif.html
;
_audit_update_record
;
2024-05-27 deposited with the CCDC.	2025-01-09 downloaded from the CCDC.
;
_cell_angle_alpha 66.744(9)
_cell_angle_beta 82.452(8)
_cell_angle_gamma 86.562(13)
_cell_formula_units_Z 2
_cell_length_a 5.9879(13)
_cell_length_b 10.235(3)
_cell_length_c 11.312(3)
_cell_measurement_reflns_used 9963
_cell_measurement_temperature 100(2)
_cell_measurement_theta_max 30.5625
_cell_measurement_theta_min 2.166
_cell_volume 631.4(3)
_computing_cell_refinement 'SAINT V8.40B'
_computing_data_collection 'Bruker BIS 8.5.0.27 Release/2023-03-20 and APEX5 2023.9-2'
_computing_data_reduction 'SAINT V8.40B'
_computing_structure_refinement 'SHELXL-2019/2 (Sheldrick, 2019)'
_computing_structure_solution 'SHELXT 2018/2 (Sheldrick, 2018)'
_diffrn_ambient_environment N~2~
_diffrn_ambient_temperature 100(2)
_diffrn_detector CPAD
_diffrn_detector_area_resol_mean 7.41
_diffrn_detector_type 'Bruker PHOTON III'
_diffrn_measured_fraction_theta_full 1.000
_diffrn_measured_fraction_theta_max 0.995
_diffrn_measurement_device 'three-circle diffractometer'
_diffrn_measurement_device_type 'Bruker D8 VENTURE dual wavelength Mo/Cu'
_diffrn_measurement_method '\w and \f scans'
_diffrn_measurement_specimen_support 'MiTeGen micromount'
_diffrn_radiation_monochromator 'mirror optics'
_diffrn_radiation_probe x-ray
_diffrn_radiation_type MoK\a
_diffrn_radiation_wavelength 0.71073
_diffrn_reflns_av_R_equivalents 0.0495
_diffrn_reflns_av_unetI/netI 0.0242
_diffrn_reflns_Laue_measured_fraction_full 1.000
_diffrn_reflns_Laue_measured_fraction_max 0.995
_diffrn_reflns_limit_h_max 8
_diffrn_reflns_limit_h_min -8
_diffrn_reflns_limit_k_max 14
_diffrn_reflns_limit_k_min -14
_diffrn_reflns_limit_l_max 16
_diffrn_reflns_limit_l_min -16
_diffrn_reflns_number 37702
_diffrn_reflns_point_group_measured_fraction_full 1.000
_diffrn_reflns_point_group_measured_fraction_max 0.995
_diffrn_reflns_theta_full 25.242
_diffrn_reflns_theta_max 30.588
_diffrn_reflns_theta_min 1.973
_diffrn_source 'microfocus sealed X-ray tube'
_diffrn_source_current 1.4
_diffrn_source_type 'Incoatec I\ms'
_diffrn_source_voltage 50.0
_exptl_absorpt_coefficient_mu 0.241
_exptl_absorpt_correction_T_max 0.7461
_exptl_absorpt_correction_T_min 0.6811
_exptl_absorpt_correction_type multi-scan
_exptl_absorpt_process_details
;SADABS-2016/2 - Bruker AXS area detector scaling and absorption correction: 
Krause, L., Herbst-Irmer, R., Sheldrick G.M. & Stalke D., J. Appl. Cryst. 48 
(2015) 3-10
;
_exptl_crystal_colour colourless
_exptl_crystal_density_diffrn 1.343
_exptl_crystal_description needle
_exptl_crystal_F_000 268
_exptl_crystal_recrystallization_method
'Crystals were obtained at room temperature from a solvent mixture dichloromethane/ethanol (1:2)'
_exptl_crystal_size_max 0.774
_exptl_crystal_size_mid 0.136
_exptl_crystal_size_min 0.086
_refine_diff_density_max 0.373
_refine_diff_density_min -0.225
_refine_diff_density_rms 0.050
_refine_ls_extinction_method none
_refine_ls_goodness_of_fit_ref 1.051
_refine_ls_hydrogen_treatment mixed
_refine_ls_matrix_type full
_refine_ls_number_parameters 169
_refine_ls_number_reflns 3875
_refine_ls_number_restraints 6
_refine_ls_restrained_S_all 1.054
_refine_ls_R_factor_all 0.0368
_refine_ls_R_factor_gt 0.0330
_refine_ls_shift/su_max 0.001
_refine_ls_shift/su_mean 0.000
_refine_ls_structure_factor_coef Fsqd
_refine_ls_weighting_details 'w=1/[\s^2^(Fo^2^)+(0.0354P)^2^+0.2783P] where P=(Fo^2^+2Fc^2^)/3'
_refine_ls_weighting_scheme calc
_refine_ls_wR_factor_gt 0.0837
_refine_ls_wR_factor_ref 0.0859
_reflns_Friedel_coverage 0.000
_reflns_number_gt 3498
_reflns_number_total 3875
_reflns_threshold_expression 'I > 2\s(I)'
_cod_data_source_file d4sc08530b2.cif
_cod_data_source_block Eisenreich_Probe8_Venture_a
_cod_database_code 1573707
_shelx_shelxl_version_number 2019/3
_shelx_space_group_comment
;
The symmetry employed for this shelxl refinement is uniquely defined
by the following loop, which should always be used as a source of
symmetry information in preference to the above space-group names.
They are only intended as comments.
;
_shelx_estimated_absorpt_t_min 0.836
_shelx_estimated_absorpt_t_max 0.980
_olex2_diffrn_ambient_temperature_device 'Oxford Cryostream 800'

loop_
_space_group_symop_operation_xyz
'x, y, z'
'-x, -y, -z'

loop_
_atom_site_label
_atom_site_type_symbol
_atom_site_fract_x
_atom_site_fract_y
_atom_site_fract_z
_atom_site_U_iso_or_equiv
_atom_site_adp_type
_atom_site_occupancy
_atom_site_site_symmetry_order
_atom_site_calc_flag
_atom_site_refinement_flags_posn
_atom_site_refinement_flags_adp
_atom_site_refinement_flags_occupancy
_atom_site_disorder_assembly
_atom_site_disorder_group
S1 S 1.01723(4) 0.61083(3) 0.14053(3) 0.01838(7) Uani 1 1 d . . . . .
N1 N 0.59194(15) 0.55479(10) 0.26255(9) 0.01737(17) Uani 1 1 d D . . . .
H1N H 0.467(2) 0.5164(15) 0.2667(14) 0.021 Uiso 1 1 d D U . . .
N2 N 0.71506(15) 0.44427(9) 0.12603(9) 0.01718(17) Uani 1 1 d D . . . .
H2N H 0.812(2) 0.4331(15) 0.0662(13) 0.021 Uiso 1 1 d D U . . .
N3 N 0.51539(14) 0.37101(9) 0.16490(9) 0.01620(16) Uani 1 1 d D . . . .
C1 C 0.77438(18) 0.62341(11) 0.41137(10) 0.01785(19) Uani 1 1 d . . . . .
H1 H 0.900008 0.563695 0.406621 0.021 Uiso 1 1 calc R U . . .
C2 C 0.76659(19) 0.69988(12) 0.48980(10) 0.0206(2) Uani 1 1 d . . . . .
H2 H 0.888164 0.692631 0.538277 0.025 Uiso 1 1 calc R U . . .
C3 C 0.58252(19) 0.78691(12) 0.49798(11) 0.0210(2) Uani 1 1 d . . . . .
H3 H 0.578567 0.838909 0.551663 0.025 Uiso 1 1 calc R U . . .
C4 C 0.40491(19) 0.79729(12) 0.42734(11) 0.0217(2) Uani 1 1 d . . . . .
H4 H 0.278804 0.856401 0.432776 0.026 Uiso 1 1 calc R U . . .
C5 C 0.41100(18) 0.72109(11) 0.34826(11) 0.0192(2) Uani 1 1 d . . . . .
H5 H 0.288880 0.727874 0.300280 0.023 Uiso 1 1 calc R U . . .
C6 C 0.59640(17) 0.63518(10) 0.33992(10) 0.01532(18) Uani 1 1 d D . . . .
C7 C 0.76161(17) 0.53448(10) 0.18065(9) 0.01498(18) Uani 1 1 d D . . . .
C8 C 0.49576(17) 0.28165(11) 0.11284(10) 0.01775(19) Uani 1 1 d . . . . .
H8 H 0.612096 0.275046 0.049645 0.021 Uiso 1 1 calc R U . . .
C9 C 0.29983(17) 0.19019(11) 0.14815(10) 0.01662(18) Uani 1 1 d . . . . .
C10 C 0.11498(18) 0.19872(11) 0.23446(10) 0.0189(2) Uani 1 1 d . . . . .
H10 H 0.111737 0.267965 0.271093 0.023 Uiso 1 1 calc R U . . .
C11 C -0.06362(19) 0.10589(13) 0.26649(11) 0.0233(2) Uani 1 1 d . . . . .
H11 H -0.188846 0.111707 0.325241 0.028 Uiso 1 1 calc R U . . .
C12 C -0.0604(2) 0.00385(12) 0.21283(12) 0.0241(2) Uani 1 1 d . . . . .
H12 H -0.183049 -0.059451 0.235054 0.029 Uiso 1 1 calc R U . . .
C13 C 0.1218(2) -0.00468(12) 0.12736(12) 0.0242(2) Uani 1 1 d . . . . .
H13 H 0.124562 -0.074145 0.091008 0.029 Uiso 1 1 calc R U . . .
C14 C 0.30097(19) 0.08831(12) 0.09451(11) 0.0220(2) Uani 1 1 d . . . . .
H14 H 0.425160 0.082543 0.035126 0.026 Uiso 1 1 calc R U . . .

loop_
_atom_site_aniso_label
_atom_site_aniso_U_11
_atom_site_aniso_U_22
_atom_site_aniso_U_33
_atom_site_aniso_U_23
_atom_site_aniso_U_13
_atom_site_aniso_U_12
S1 0.01736(12) 0.02075(13) 0.02049(13) -0.01222(10) 0.00174(9) -0.00539(9)
N1 0.0156(4) 0.0190(4) 0.0221(4) -0.0132(3) 0.0002(3) -0.0036(3)
N2 0.0171(4) 0.0180(4) 0.0202(4) -0.0119(3) 0.0011(3) -0.0040(3)
N3 0.0163(4) 0.0151(4) 0.0189(4) -0.0083(3) -0.0022(3) -0.0017(3)
C1 0.0185(4) 0.0191(5) 0.0173(4) -0.0088(4) -0.0019(4) 0.0012(4)
C2 0.0215(5) 0.0256(5) 0.0177(5) -0.0113(4) -0.0030(4) -0.0012(4)
C3 0.0240(5) 0.0227(5) 0.0203(5) -0.0135(4) 0.0009(4) -0.0026(4)
C4 0.0207(5) 0.0220(5) 0.0262(5) -0.0145(4) -0.0008(4) 0.0020(4)
C5 0.0173(4) 0.0205(5) 0.0232(5) -0.0119(4) -0.0035(4) 0.0007(4)
C6 0.0174(4) 0.0144(4) 0.0156(4) -0.0078(3) 0.0003(3) -0.0027(3)
C7 0.0176(4) 0.0130(4) 0.0152(4) -0.0062(3) -0.0026(3) -0.0008(3)
C8 0.0189(4) 0.0178(4) 0.0195(5) -0.0107(4) -0.0004(4) -0.0018(4)
C9 0.0188(4) 0.0146(4) 0.0190(4) -0.0086(4) -0.0039(4) -0.0006(3)
C10 0.0198(5) 0.0197(5) 0.0202(5) -0.0108(4) -0.0032(4) -0.0004(4)
C11 0.0197(5) 0.0267(5) 0.0236(5) -0.0096(4) -0.0017(4) -0.0034(4)
C12 0.0255(5) 0.0195(5) 0.0262(5) -0.0052(4) -0.0089(4) -0.0060(4)
C13 0.0316(6) 0.0163(5) 0.0293(6) -0.0115(4) -0.0100(5) -0.0020(4)
C14 0.0246(5) 0.0197(5) 0.0271(5) -0.0150(4) -0.0021(4) -0.0011(4)

loop_
_atom_type_symbol
_atom_type_description
_atom_type_scat_dispersion_real
_atom_type_scat_dispersion_imag
_atom_type_scat_source
C C 0.0033 0.0016 'International Tables Vol C Tables 4.2.6.8 and 6.1.1.4'
H H 0.0000 0.0000 'International Tables Vol C Tables 4.2.6.8 and 6.1.1.4'
N N 0.0061 0.0033 'International Tables Vol C Tables 4.2.6.8 and 6.1.1.4'
S S 0.1246 0.1234 'International Tables Vol C Tables 4.2.6.8 and 6.1.1.4'

loop_
_geom_angle_atom_site_label_1
_geom_angle_atom_site_label_2
_geom_angle_atom_site_label_3
_geom_angle
_geom_angle_site_symmetry_1
_geom_angle_site_symmetry_3
_geom_angle_publ_flag
C7 N1 C6 127.46(9) . . ?
C7 N1 H1N 115.8(9) . . ?
C6 N1 H1N 116.7(9) . . ?
C7 N2 N3 120.11(9) . . ?
C7 N2 H2N 119.6(9) . . ?
N3 N2 H2N 120.3(9) . . ?
C8 N3 N2 114.70(9) . . ?
C2 C1 C6 119.39(10) . . ?
C2 C1 H1 120.3 . . ?
C6 C1 H1 120.3 . . ?
C1 C2 C3 120.69(10) . . ?
C1 C2 H2 119.7 . . ?
C3 C2 H2 119.7 . . ?
C4 C3 C2 119.63(10) . . ?
C4 C3 H3 120.2 . . ?
C2 C3 H3 120.2 . . ?
C3 C4 C5 120.17(10) . . ?
C3 C4 H4 119.9 . . ?
C5 C4 H4 119.9 . . ?
C6 C5 C4 119.81(10) . . ?
C6 C5 H5 120.1 . . ?
C4 C5 H5 120.1 . . ?
C5 C6 C1 120.31(9) . . ?
C5 C6 N1 118.05(9) . . ?
C1 C6 N1 121.55(9) . . ?
N1 C7 N2 114.89(9) . . ?
N1 C7 S1 126.38(8) . . ?
N2 C7 S1 118.73(8) . . ?
N3 C8 C9 121.79(9) . . ?
N3 C8 H8 119.1 . . ?
C9 C8 H8 119.1 . . ?
C14 C9 C10 119.25(10) . . ?
C14 C9 C8 117.86(9) . . ?
C10 C9 C8 122.88(9) . . ?
C11 C10 C9 119.91(10) . . ?
C11 C10 H10 120.0 . . ?
C9 C10 H10 120.0 . . ?
C10 C11 C12 120.41(11) . . ?
C10 C11 H11 119.8 . . ?
C12 C11 H11 119.8 . . ?
C13 C12 C11 119.82(10) . . ?
C13 C12 H12 120.1 . . ?
C11 C12 H12 120.1 . . ?
C12 C13 C14 120.07(10) . . ?
C12 C13 H13 120.0 . . ?
C14 C13 H13 120.0 . . ?
C13 C14 C9 120.53(11) . . ?
C13 C14 H14 119.7 . . ?
C9 C14 H14 119.7 . . ?

loop_
_geom_bond_atom_site_label_1
_geom_bond_atom_site_label_2
_geom_bond_distance
_geom_bond_site_symmetry_2
_geom_bond_publ_flag
S1 C7 1.6853(11) . ?
N1 C7 1.3466(13) . ?
N1 C6 1.4217(12) . ?
N1 H1N 0.853(11) . ?
N2 C7 1.3559(12) . ?
N2 N3 1.3762(12) . ?
N2 H2N 0.871(11) . ?
N3 C8 1.2860(13) . ?
C1 C2 1.3909(14) . ?
C1 C6 1.3919(14) . ?
C1 H1 0.9500 . ?
C2 C3 1.3919(16) . ?
C2 H2 0.9500 . ?
C3 C4 1.3869(16) . ?
C3 H3 0.9500 . ?
C4 C5 1.3959(14) . ?
C4 H4 0.9500 . ?
C5 C6 1.3912(14) . ?
C5 H5 0.9500 . ?
C8 C9 1.4579(14) . ?
C8 H8 0.9500 . ?
C9 C14 1.3976(14) . ?
C9 C10 1.3992(15) . ?
C10 C11 1.3878(15) . ?
C10 H10 0.9500 . ?
C11 C12 1.3980(16) . ?
C11 H11 0.9500 . ?
C12 C13 1.3821(18) . ?
C12 H12 0.9500 . ?
C13 C14 1.3906(16) . ?
C13 H13 0.9500 . ?
C14 H14 0.9500 . ?

loop_
_geom_torsion_atom_site_label_1
_geom_torsion_atom_site_label_2
_geom_torsion_atom_site_label_3
_geom_torsion_atom_site_label_4
_geom_torsion
_geom_torsion_site_symmetry_1
_geom_torsion_site_symmetry_2
_geom_torsion_site_symmetry_3
_geom_torsion_site_symmetry_4
_geom_torsion_publ_flag
C7 N2 N3 C8 -175.61(9) . . . . ?
C6 C1 C2 C3 0.42(16) . . . . ?
C1 C2 C3 C4 0.10(17) . . . . ?
C2 C3 C4 C5 -0.13(17) . . . . ?
C3 C4 C5 C6 -0.34(17) . . . . ?
C4 C5 C6 C1 0.86(16) . . . . ?
C4 C5 C6 N1 177.44(10) . . . . ?
C2 C1 C6 C5 -0.90(16) . . . . ?
C2 C1 C6 N1 -177.35(10) . . . . ?
C7 N1 C6 C5 138.09(11) . . . . ?
C7 N1 C6 C1 -45.38(16) . . . . ?
C6 N1 C7 N2 175.47(9) . . . . ?
C6 N1 C7 S1 -5.27(16) . . . . ?
N3 N2 C7 N1 -6.19(14) . . . . ?
N3 N2 C7 S1 174.49(7) . . . . ?
N2 N3 C8 C9 176.88(9) . . . . ?
N3 C8 C9 C14 -174.92(10) . . . . ?
N3 C8 C9 C10 3.87(16) . . . . ?
C14 C9 C10 C11 0.45(16) . . . . ?
C8 C9 C10 C11 -178.33(10) . . . . ?
C9 C10 C11 C12 -0.12(17) . . . . ?
C10 C11 C12 C13 0.00(17) . . . . ?
C11 C12 C13 C14 -0.22(17) . . . . ?
C12 C13 C14 C9 0.55(17) . . . . ?
C10 C9 C14 C13 -0.66(16) . . . . ?
C8 C9 C14 C13 178.17(10) . . . . ?
